data_4343384
loop_
_publ_author_name
'Stacey, Oliver J.'
'Platts, James A.'
'Coles, Simon J.'
'Horton, Peter N.'
'Pope, Simon J. A.'

_publ_section_title
;
 Phosphorescent, Cyclometalated Cinchophen-Derived Platinum Complexes:
 Syntheses, Structures, and Electronic Properties.
;
_journal_issue 13
_journal_name_full 'Inorganic chemistry'
_journal_page_first 6528
_journal_page_last 6536
_journal_paper_doi 10.1021/acs.inorgchem.5b00817
_journal_volume 54
_journal_year 2015
_chemical_formula_moiety 'C28 H22 N3 O2 Pt, F6 P'
_chemical_formula_sum 'C28 H22 F6 N3 O2 P Pt'
_chemical_formula_weight 772.54
_chemical_name_systematic
;
 ?
;
_space_group_crystal_system monoclinic
_space_group_IT_number 15
_space_group_name_Hall '-I 2ya'
_space_group_name_H-M_alt 'I 1 2/a 1'
_symmetry_space_group_name_Hall '-I 2ya'
_symmetry_space_group_name_H-M 'I 1 2/a 1'
_atom_sites_solution_hydrogens geom
_audit_creation_method SHELXL-2013
_cell_angle_alpha 90
_cell_angle_beta 102.905(4)
_cell_angle_gamma 90
_cell_formula_units_Z 8
_cell_length_a 24.9815(10)
_cell_length_b 7.2648(3)
_cell_length_c 28.8575(11)
_cell_measurement_reflns_used 11974
_cell_measurement_temperature 100(2)
_cell_measurement_theta_max 29.9260
_cell_measurement_theta_min 2.4360
_cell_volume 5104.9(4)
_computing_cell_refinement
;
CrysAlisPro, Agilent Technologies,
Version 1.171.37.31 (release 14-01-2014 CrysAlis171 .NET)
(compiled Jan 14 2014,18:38:05)
;
_computing_data_collection
;
Rigaku CrystalClear-SM Expert 3.1 b27
;
_computing_data_reduction
;
CrysAlisPro, Agilent Technologies,
Version 1.171.37.31 (release 14-01-2014 CrysAlis171 .NET)
(compiled Jan 14 2014,18:38:05)
;
_computing_molecular_graphics 'ORTEP3 for Windows (Farrugia, 1997)'
_computing_publication_material 'WINGX (Farrugia, 1998)'
_computing_structure_refinement 'SHELXL-2013 (Sheldrick, 2013)'
_computing_structure_solution 'SUPERFLIP (Palatinus & Chapuis, 2007'
_diffrn_ambient_temperature 100(2)
_diffrn_detector 'CCD plate'
_diffrn_detector_area_resol_mean 28.5714
_diffrn_detector_type 'Rigaku HG Saturn724+ (2x2 bin mode)'
_diffrn_measured_fraction_theta_full 0.999
_diffrn_measured_fraction_theta_max 0.916
_diffrn_measurement_device 'four-circle \k goniometer'
_diffrn_measurement_device_type 'Rigaku AFC12 (Right)'
_diffrn_measurement_method 'profile data from \w-scans'
_diffrn_measurement_specimen_support 'MiTeGen MicroMesh'
_diffrn_radiation_collimation 'Confocal mirrors, HF Varimax '
_diffrn_radiation_type MoK\a
_diffrn_radiation_wavelength 0.71075
_diffrn_reflns_av_R_equivalents 0.1164
_diffrn_reflns_av_unetI/netI 0.1159
_diffrn_reflns_laue_measured_fraction_full 0.999
_diffrn_reflns_laue_measured_fraction_max 0.916
_diffrn_reflns_limit_h_max 33
_diffrn_reflns_limit_h_min -34
_diffrn_reflns_limit_k_max 10
_diffrn_reflns_limit_k_min -9
_diffrn_reflns_limit_l_max 39
_diffrn_reflns_limit_l_min -38
_diffrn_reflns_number 31626
_diffrn_reflns_point_group_measured_fraction_full 0.999
_diffrn_reflns_point_group_measured_fraction_max 0.916
_diffrn_reflns_theta_full 25.242
_diffrn_reflns_theta_max 29.948
_diffrn_reflns_theta_min 2.445
_diffrn_source 'Rotating Anode'
_diffrn_source_current 55.0
_diffrn_source_power 2.475
_diffrn_source_voltage 45.0
_exptl_absorpt_coefficient_mu 5.638
_exptl_absorpt_correction_T_max 1.00000
_exptl_absorpt_correction_T_min 0.80453
_exptl_absorpt_correction_type multi-scan
_exptl_absorpt_process_details
;
CrysAlisPro, Agilent Technologies,
Version 1.171.37.31 (release 14-01-2014 CrysAlis171 .NET)
(compiled Jan 14 2014,18:38:05)
Empirical absorption correction using spherical harmonics,
 implemented in SCALE3 ABSPACK scaling algorithm.
;
_exptl_crystal_colour Orange
_exptl_crystal_density_diffrn 2.010
_exptl_crystal_description Needle
_exptl_crystal_F_000 2992
_exptl_crystal_size_max 0.060
_exptl_crystal_size_mid 0.010
_exptl_crystal_size_min 0.010
_refine_diff_density_max 1.491
_refine_diff_density_min -1.362
_refine_diff_density_rms 0.225
_refine_ls_extinction_method none
_refine_ls_goodness_of_fit_ref 0.984
_refine_ls_hydrogen_treatment constr
_refine_ls_matrix_type full
_refine_ls_number_parameters 435
_refine_ls_number_reflns 6799
_refine_ls_number_restraints 339
_refine_ls_restrained_S_all 0.999
_refine_ls_R_factor_all 0.0988
_refine_ls_R_factor_gt 0.0531
_refine_ls_shift/su_max 0.002
_refine_ls_shift/su_mean 0.000
_refine_ls_structure_factor_coef Fsqd
_refine_ls_weighting_details 'w=1/[\s^2^(Fo^2^)+(0.0401P)^2^] where P=(Fo^2^+2Fc^2^)/3'
_refine_ls_weighting_scheme calc
_refine_ls_wR_factor_gt 0.0900
_refine_ls_wR_factor_ref 0.1034
_reflns_Friedel_coverage 0.000
_reflns_number_gt 4585
_reflns_number_total 6799
_reflns_threshold_expression 'I > 2\s(I)'
_cod_data_source_file ic5b00817_si_002.cif
_cod_data_source_block Pt(L1)(bpy)(PF6)
_cod_depositor_comments 'Adding full bibliography for 4343382--4343384.cif.'
_cod_database_code 4343384
_shelx_space_group_comment
;
The symmetry employed for this shelxl refinement is uniquely defined
by the following loop, which should always be used as a source of
symmetry information in preference to the above space-group names.
They are only intended as comments.
;
_shelx_estimated_absorpt_t_min 0.728
_shelx_estimated_absorpt_t_max 0.946
_shelxl_version_number 2013-4

loop_
_space_group_symop_operation_xyz
'x, y, z'
'-x+1/2, y, -z'
'x+1/2, y+1/2, z+1/2'
'-x+1, y+1/2, -z+1/2'
'-x, -y, -z'
'x-1/2, -y, z'
'-x+1/2, -y+1/2, -z+1/2'
'x, -y+1/2, z+1/2'

loop_
_atom_site_label
_atom_site_type_symbol
_atom_site_fract_x
_atom_site_fract_y
_atom_site_fract_z
_atom_site_U_iso_or_equiv
_atom_site_adp_type
_atom_site_occupancy
_atom_site_site_symmetry_order
_atom_site_calc_flag
_atom_site_refinement_flags_posn
_atom_site_refinement_flags_adp
_atom_site_refinement_flags_occupancy
_atom_site_disorder_assembly
_atom_site_disorder_group
Pt1 Pt 0.51082(2) 0.61396(3) 0.29226(2) 0.01661(9) Uani 1 1 d . . . . .
C1 C 0.4292(3) 0.5706(9) 0.2782(2) 0.0177(15) Uani 1 1 d . . . . .
C2 C 0.3963(3) 0.4971(9) 0.2372(2) 0.0227(16) Uani 1 1 d . . . . .
H2 H 0.4107 0.4862 0.2095 0.027 Uiso 1 1 calc R U . . .
C3 C 0.3433(3) 0.4395(9) 0.2355(2) 0.0244(16) Uani 1 1 d . . . . .
H3 H 0.3218 0.3906 0.2068 0.029 Uiso 1 1 calc R U . . .
C4 C 0.3210(3) 0.4524(10) 0.2754(2) 0.0227(16) Uani 1 1 d . . . . .
H4 H 0.2844 0.4133 0.2741 0.027 Uiso 1 1 calc R U . . .
C5 C 0.3530(3) 0.5232(9) 0.3171(2) 0.0230(16) Uani 1 1 d . . . . .
H5 H 0.3384 0.5333 0.3447 0.028 Uiso 1 1 calc R U . . .
C6 C 0.4063(3) 0.5789(9) 0.3184(2) 0.0209(15) Uani 1 1 d . . . . .
C7 C 0.4442(3) 0.6385(9) 0.3623(2) 0.0204(15) Uani 1 1 d . . . . .
C8 C 0.4296(3) 0.6541(9) 0.4066(2) 0.0230(16) Uani 1 1 d . . . . .
H8 H 0.3929 0.6282 0.4087 0.028 Uiso 1 1 calc R U . . .
C9 C 0.4669(3) 0.7056(9) 0.4461(2) 0.0199(15) Uani 1 1 d . . . . .
C10 C 0.5198(3) 0.7647(9) 0.4417(2) 0.0193(15) Uani 1 1 d . . . . .
C11 C 0.5331(3) 0.7485(9) 0.3960(2) 0.0171(14) Uani 1 1 d . . . . .
C12 C 0.5836(3) 0.8197(9) 0.3904(2) 0.0207(15) Uani 1 1 d . . . . .
H12 H 0.5912 0.8196 0.3596 0.025 Uiso 1 1 calc R U . . .
C13 C 0.6219(3) 0.8889(9) 0.4273(2) 0.0227(15) Uani 1 1 d . . . . .
H13 H 0.6561 0.9317 0.4224 0.027 Uiso 1 1 calc R U . . .
C14 C 0.6107(3) 0.8967(9) 0.4729(2) 0.0230(15) Uani 1 1 d . . . . .
H14 H 0.6377 0.9425 0.4990 0.028 Uiso 1 1 calc R U . . .
C15 C 0.5608(3) 0.8380(10) 0.4798(2) 0.0247(16) Uani 1 1 d . . . . .
H15 H 0.5533 0.8465 0.5106 0.030 Uiso 1 1 calc R U . . .
C16 C 0.4517(3) 0.6865(10) 0.4941(3) 0.0256(16) Uani 1 1 d . . . . .
C17 C 0.3775(3) 0.6153(10) 0.5297(2) 0.0259(16) Uani 1 1 d . . . . .
H17A H 0.3818 0.7231 0.5512 0.031 Uiso 1 1 calc R U . . .
H17B H 0.3981 0.5106 0.5470 0.031 Uiso 1 1 calc R U . . .
C18 C 0.3179(3) 0.5666(13) 0.5129(3) 0.046(2) Uani 1 1 d . . . . .
H18A H 0.2982 0.6708 0.4953 0.069 Uiso 1 1 calc R U . . .
H18B H 0.3023 0.5384 0.5403 0.069 Uiso 1 1 calc R U . . .
H18C H 0.3144 0.4589 0.4920 0.069 Uiso 1 1 calc R U . . .
N1 N 0.4960(2) 0.6712(8) 0.35768(17) 0.0177(12) Uani 1 1 d . . . . .
O1 O 0.39763(18) 0.6580(7) 0.48733(15) 0.0245(11) Uani 1 1 d . . . . .
O2 O 0.48319(19) 0.6907(7) 0.53217(16) 0.0272(11) Uani 1 1 d . . . . .
C21 C 0.4868(3) 0.6744(9) 0.1881(2) 0.0181(14) Uani 1 1 d . . . . .
H21 H 0.4517 0.7116 0.1923 0.022 Uiso 1 1 calc R U . . .
C22 C 0.4982(3) 0.6906(9) 0.1434(2) 0.0211(15) Uani 1 1 d . . . . .
H22 H 0.4709 0.7337 0.1173 0.025 Uiso 1 1 calc R U . . .
C23 C 0.5498(3) 0.6436(9) 0.1373(2) 0.0191(15) Uani 1 1 d . . . . .
H23 H 0.5585 0.6525 0.1070 0.023 Uiso 1 1 calc R U . . .
C24 C 0.5882(3) 0.5833(9) 0.1763(2) 0.0213(15) Uani 1 1 d . . . . .
H24 H 0.6242 0.5522 0.1731 0.026 Uiso 1 1 calc R U . . .
C25 C 0.5745(3) 0.5681(9) 0.2200(2) 0.0185(15) Uani 1 1 d . . . . .
C26 C 0.6138(3) 0.5123(9) 0.2636(2) 0.0167(14) Uani 1 1 d . . . . .
C27 C 0.6640(3) 0.4302(9) 0.2633(2) 0.0215(16) Uani 1 1 d . . . . .
H27 H 0.6755 0.4137 0.2344 0.026 Uiso 1 1 calc R U . . .
C28 C 0.6969(3) 0.3733(9) 0.3059(2) 0.0250(16) Uani 1 1 d . . . . .
H28 H 0.7313 0.3168 0.3066 0.030 Uiso 1 1 calc R U . . .
C29 C 0.6792(3) 0.3990(10) 0.3477(2) 0.0261(16) Uani 1 1 d . . . . .
H29 H 0.7008 0.3582 0.3773 0.031 Uiso 1 1 calc R U . . .
C30 C 0.6295(3) 0.4853(9) 0.3451(2) 0.0222(16) Uani 1 1 d . . . . .
H30 H 0.6179 0.5045 0.3739 0.027 Uiso 1 1 calc R U . . .
N21 N 0.5233(2) 0.6083(7) 0.22539(17) 0.0171(12) Uani 1 1 d . . . . .
N22 N 0.5963(2) 0.5446(7) 0.30408(18) 0.0183(12) Uani 1 1 d . . . . .
F31 F 0.2182(3) 0.004(2) 0.3745(4) 0.039(3) Uani 0.683(11) 1 d D U P A 1
F32 F 0.2925(3) -0.1678(11) 0.4006(4) 0.079(3) Uani 0.683(11) 1 d D U P A 1
F33 F 0.2880(3) 0.0103(15) 0.3371(2) 0.057(3) Uani 0.683(11) 1 d D U P A 1
F34 F 0.2706(4) 0.2548(11) 0.3781(4) 0.088(3) Uani 0.683(11) 1 d D U P A 1
F35 F 0.2764(3) 0.0801(17) 0.4426(2) 0.068(3) Uani 0.683(11) 1 d D U P A 1
F36 F 0.3472(3) 0.0742(16) 0.4067(4) 0.055(3) Uani 0.683(11) 1 d D U P A 1
P31 P 0.2823(2) 0.0470(9) 0.39058(17) 0.0268(17) Uani 0.683(11) 1 d D U P A 1
F61 F 0.2198(7) -0.002(4) 0.3732(10) 0.045(6) Uani 0.317(11) 1 d D U P A 2
F62 F 0.2992(7) -0.095(2) 0.3586(7) 0.065(5) Uani 0.317(11) 1 d D U P A 2
F63 F 0.2764(7) 0.198(3) 0.3469(6) 0.065(5) Uani 0.317(11) 1 d D U P A 2
F64 F 0.2648(7) 0.218(2) 0.4224(7) 0.066(5) Uani 0.317(11) 1 d D U P A 2
F65 F 0.2875(7) -0.072(3) 0.4343(6) 0.062(5) Uani 0.317(11) 1 d D U P A 2
F66 F 0.3431(7) 0.136(3) 0.4072(9) 0.060(6) Uani 0.317(11) 1 d D U P A 2
P61 P 0.2819(6) 0.0630(19) 0.3907(5) 0.043(4) Uani 0.317(11) 1 d D U P A 2

loop_
_atom_site_aniso_label
_atom_site_aniso_U_11
_atom_site_aniso_U_22
_atom_site_aniso_U_33
_atom_site_aniso_U_23
_atom_site_aniso_U_13
_atom_site_aniso_U_12
Pt1 0.01463(14) 0.01901(15) 0.01612(13) 0.00070(12) 0.00327(10) 0.00105(13)
C1 0.012(3) 0.019(4) 0.021(3) -0.004(3) 0.002(3) -0.003(3)
C2 0.023(4) 0.022(4) 0.021(4) 0.003(3) 0.002(3) 0.008(3)
C3 0.026(4) 0.022(4) 0.023(4) -0.005(3) 0.000(3) -0.004(3)
C4 0.010(3) 0.032(4) 0.026(4) -0.006(3) 0.004(3) -0.001(3)
C5 0.025(4) 0.024(4) 0.020(4) -0.002(3) 0.006(3) 0.004(3)
C6 0.015(3) 0.021(4) 0.026(4) 0.003(3) 0.003(3) 0.001(3)
C7 0.026(4) 0.015(4) 0.021(3) 0.004(3) 0.007(3) 0.005(3)
C8 0.021(4) 0.028(4) 0.019(3) 0.000(3) 0.002(3) 0.007(3)
C9 0.022(4) 0.015(4) 0.023(4) 0.005(3) 0.006(3) 0.010(3)
C10 0.018(4) 0.015(4) 0.024(4) 0.000(3) 0.004(3) 0.001(3)
C11 0.019(4) 0.016(4) 0.017(3) 0.002(3) 0.005(3) 0.002(3)
C12 0.021(4) 0.023(4) 0.017(3) 0.005(3) 0.002(3) 0.004(3)
C13 0.015(3) 0.024(4) 0.027(4) 0.002(3) -0.001(3) -0.010(3)
C14 0.021(4) 0.026(4) 0.020(3) -0.004(3) 0.001(3) 0.001(3)
C15 0.022(4) 0.030(4) 0.020(3) -0.005(3) 0.002(3) 0.000(3)
C16 0.026(4) 0.027(4) 0.027(4) 0.001(3) 0.012(4) 0.005(3)
C17 0.029(4) 0.032(4) 0.019(3) -0.003(3) 0.010(3) -0.002(4)
C18 0.023(4) 0.086(7) 0.028(4) 0.012(4) 0.007(4) -0.005(4)
N1 0.019(3) 0.023(3) 0.010(3) 0.004(2) 0.002(2) 0.000(3)
O1 0.019(3) 0.038(3) 0.019(2) 0.005(2) 0.007(2) 0.001(2)
O2 0.021(3) 0.041(3) 0.019(3) -0.002(2) 0.002(2) -0.001(2)
C21 0.013(3) 0.012(3) 0.027(3) -0.006(3) -0.002(3) -0.004(3)
C22 0.019(4) 0.024(4) 0.021(4) -0.001(3) 0.006(3) 0.000(3)
C23 0.027(4) 0.017(4) 0.013(3) -0.002(3) 0.003(3) -0.004(3)
C24 0.021(4) 0.021(4) 0.021(3) -0.003(3) 0.005(3) 0.000(3)
C25 0.019(4) 0.013(4) 0.024(4) 0.000(3) 0.007(3) -0.004(3)
C26 0.019(4) 0.016(4) 0.016(3) -0.002(3) 0.006(3) -0.006(3)
C27 0.015(3) 0.023(4) 0.027(4) -0.001(3) 0.006(3) -0.004(3)
C28 0.018(3) 0.022(4) 0.036(4) 0.005(3) 0.007(3) 0.003(3)
C29 0.016(3) 0.034(4) 0.026(4) 0.005(3) 0.001(3) 0.004(3)
C30 0.021(4) 0.023(4) 0.024(4) -0.001(3) 0.008(3) -0.003(3)
N21 0.016(3) 0.020(3) 0.014(3) 0.002(2) 0.001(2) -0.004(3)
N22 0.020(3) 0.018(3) 0.018(3) 0.003(2) 0.005(2) 0.004(2)
F31 0.020(4) 0.072(7) 0.024(5) -0.011(4) 0.007(3) -0.007(4)
F32 0.058(5) 0.069(5) 0.104(7) 0.015(4) 0.005(5) 0.010(4)
F33 0.027(4) 0.120(7) 0.025(3) -0.010(4) 0.011(3) -0.015(4)
F34 0.086(6) 0.059(5) 0.118(8) 0.006(4) 0.022(6) -0.008(4)
F35 0.032(4) 0.146(9) 0.028(4) -0.019(4) 0.012(3) -0.015(5)
F36 0.025(4) 0.114(8) 0.029(4) -0.018(5) 0.009(3) -0.017(4)
P31 0.015(3) 0.054(3) 0.012(2) -0.004(2) 0.0035(19) -0.005(2)
F61 0.033(8) 0.047(12) 0.054(12) -0.001(8) 0.010(6) -0.013(6)
F62 0.040(9) 0.068(9) 0.086(10) -0.020(7) 0.015(8) -0.012(7)
F63 0.047(9) 0.073(10) 0.071(8) 0.017(7) 0.004(7) -0.030(7)
F64 0.053(9) 0.060(9) 0.089(10) -0.019(7) 0.022(8) -0.014(7)
F65 0.045(9) 0.069(10) 0.065(9) 0.016(7) 0.000(7) -0.013(7)
F66 0.037(7) 0.079(12) 0.064(11) -0.020(8) 0.013(6) -0.021(6)
P61 0.033(8) 0.045(8) 0.051(8) 0.002(5) 0.009(5) -0.010(5)

loop_
_atom_type_symbol
_atom_type_description
_atom_type_scat_dispersion_real
_atom_type_scat_dispersion_imag
_atom_type_scat_source
C C 0.0033 0.0016 'International Tables Vol C Tables 4.2.6.8 and 6.1.1.4'
H H 0.0000 0.0000 'International Tables Vol C Tables 4.2.6.8 and 6.1.1.4'
F F 0.0171 0.0103 'International Tables Vol C Tables 4.2.6.8 and 6.1.1.4'
N N 0.0061 0.0033 'International Tables Vol C Tables 4.2.6.8 and 6.1.1.4'
O O 0.0106 0.0060 'International Tables Vol C Tables 4.2.6.8 and 6.1.1.4'
P P 0.1023 0.0942 'International Tables Vol C Tables 4.2.6.8 and 6.1.1.4'
Pt Pt -1.7033 8.3905 'International Tables Vol C Tables 4.2.6.8 and 6.1.1.4'

loop_
_geom_angle_atom_site_label_1
_geom_angle_atom_site_label_2
_geom_angle_atom_site_label_3
_geom_angle
C1 Pt1 N21 99.7(2)
C1 Pt1 N1 80.4(2)
N21 Pt1 N1 169.3(2)
C1 Pt1 N22 157.3(2)
N21 Pt1 N22 77.7(2)
N1 Pt1 N22 106.3(2)
C2 C1 C6 116.6(6)
C2 C1 Pt1 127.8(5)
C6 C1 Pt1 114.0(5)
C3 C2 C1 121.9(6)
C3 C2 H2 119.1
C1 C2 H2 119.1
C2 C3 C4 120.6(6)
C2 C3 H3 119.7
C4 C3 H3 119.7
C5 C4 C3 119.0(6)
C5 C4 H4 120.5
C3 C4 H4 120.5
C6 C5 C4 119.7(6)
C6 C5 H5 120.1
C4 C5 H5 120.1
C5 C6 C1 122.1(6)
C5 C6 C7 122.7(6)
C1 C6 C7 115.0(6)
N1 C7 C8 121.6(6)
N1 C7 C6 114.5(5)
C8 C7 C6 123.9(6)
C9 C8 C7 121.1(6)
C9 C8 H8 119.5
C7 C8 H8 119.5
C8 C9 C10 119.1(6)
C8 C9 C16 118.4(6)
C10 C9 C16 122.4(6)
C9 C10 C15 124.3(6)
C9 C10 C11 117.9(6)
C15 C10 C11 117.8(6)
N1 C11 C12 120.8(5)
N1 C11 C10 120.9(5)
C12 C11 C10 118.2(6)
C13 C12 C11 122.5(6)
C13 C12 H12 118.7
C11 C12 H12 118.7
C12 C13 C14 119.8(6)
C12 C13 H13 120.1
C14 C13 H13 120.1
C15 C14 C13 119.9(6)
C15 C14 H14 120.1
C13 C14 H14 120.1
C14 C15 C10 121.5(6)
C14 C15 H15 119.2
C10 C15 H15 119.2
O2 C16 O1 124.8(6)
O2 C16 C9 125.8(6)
O1 C16 C9 109.4(6)
O1 C17 C18 106.5(5)
O1 C17 H17A 110.4
C18 C17 H17A 110.4
O1 C17 H17B 110.4
C18 C17 H17B 110.4
H17A C17 H17B 108.6
C17 C18 H18A 109.5
C17 C18 H18B 109.5
H18A C18 H18B 109.5
C17 C18 H18C 109.5
H18A C18 H18C 109.5
H18B C18 H18C 109.5
C7 N1 C11 118.3(5)
C7 N1 Pt1 115.5(4)
C11 N1 Pt1 126.1(4)
C16 O1 C17 116.0(5)
N21 C21 C22 122.4(6)
N21 C21 H21 118.8
C22 C21 H21 118.8
C23 C22 C21 119.3(6)
C23 C22 H22 120.3
C21 C22 H22 120.3
C24 C23 C22 118.3(6)
C24 C23 H23 120.9
C22 C23 H23 120.9
C23 C24 C25 120.1(6)
C23 C24 H24 120.0
C25 C24 H24 120.0
N21 C25 C24 121.3(6)
N21 C25 C26 115.4(5)
C24 C25 C26 123.3(6)
N22 C26 C27 122.9(6)
N22 C26 C25 114.1(5)
C27 C26 C25 123.0(6)
C28 C27 C26 118.8(6)
C28 C27 H27 120.6
C26 C27 H27 120.6
C27 C28 C29 119.5(6)
C27 C28 H28 120.2
C29 C28 H28 120.2
C30 C29 C28 118.2(6)
C30 C29 H29 120.9
C28 C29 H29 120.9
N22 C30 C29 124.1(6)
N22 C30 H30 118.0
C29 C30 H30 118.0
C21 N21 C25 118.5(5)
C21 N21 Pt1 122.7(4)
C25 N21 Pt1 117.6(4)
C30 N22 C26 116.4(5)
C30 N22 Pt1 127.4(4)
C26 N22 Pt1 113.8(4)
F35 P31 F34 91.2(6)
F35 P31 F31 90.3(5)
F34 P31 F31 90.0(6)
F35 P31 F36 90.5(5)
F34 P31 F36 94.2(6)
F31 P31 F36 175.7(7)
F35 P31 F32 91.3(6)
F34 P31 F32 177.0(7)
F31 P31 F32 88.3(6)
F36 P31 F32 87.5(6)
F35 P31 F33 179.2(7)
F34 P31 F33 89.5(6)
F31 P31 F33 89.3(5)
F36 P31 F33 89.8(5)
F32 P31 F33 88.1(6)
F64 P61 F65 88.2(10)
F64 P61 F63 92.0(11)
F65 P61 F63 179.7(13)
F64 P61 F66 87.4(11)
F65 P61 F66 93.3(11)
F63 P61 F66 86.5(11)
F64 P61 F61 91.5(12)
F65 P61 F61 88.6(12)
F63 P61 F61 91.6(12)
F66 P61 F61 177.7(15)
F64 P61 F62 179.8(13)
F65 P61 F62 91.6(11)
F63 P61 F62 88.3(10)
F66 P61 F62 92.7(11)
F61 P61 F62 88.5(12)

loop_
_geom_bond_atom_site_label_1
_geom_bond_atom_site_label_2
_geom_bond_distance
Pt1 C1 2.012(6)
Pt1 N21 2.022(5)
Pt1 N1 2.046(5)
Pt1 N22 2.145(5)
C1 C2 1.389(9)
C1 C6 1.405(9)
C2 C3 1.380(10)
C2 H2 0.9500
C3 C4 1.389(9)
C3 H3 0.9500
C4 C5 1.388(9)
C4 H4 0.9500
C5 C6 1.385(9)
C5 H5 0.9500
C6 C7 1.466(9)
C7 N1 1.350(8)
C7 C8 1.410(8)
C8 C9 1.356(9)
C8 H8 0.9500
C9 C10 1.422(9)
C9 C16 1.520(9)
C10 C15 1.427(9)
C10 C11 1.435(8)
C11 N1 1.392(8)
C11 C12 1.406(9)
C12 C13 1.360(9)
C12 H12 0.9500
C13 C14 1.406(9)
C13 H13 0.9500
C14 C15 1.375(9)
C14 H14 0.9500
C15 H15 0.9500
C16 O2 1.201(8)
C16 O1 1.338(8)
C17 O1 1.455(7)
C17 C18 1.500(10)
C17 H17A 0.9900
C17 H17B 0.9900
C18 H18A 0.9800
C18 H18B 0.9800
C18 H18C 0.9800
C21 N21 1.335(8)
C21 C22 1.385(8)
C21 H21 0.9500
C22 C23 1.383(9)
C22 H22 0.9500
C23 C24 1.377(9)
C23 H23 0.9500
C24 C25 1.385(8)
C24 H24 0.9500
C25 N21 1.356(8)
C25 C26 1.467(9)
C26 N22 1.357(7)
C26 C27 1.391(9)
C27 C28 1.381(9)
C27 H27 0.9500
C28 C29 1.384(9)
C28 H28 0.9500
C29 C30 1.378(9)
C29 H29 0.9500
C30 N22 1.356(8)
C30 H30 0.9500
F31 P31 1.595(7)
F32 P31 1.597(8)
F33 P31 1.605(7)
F34 P31 1.564(8)
F35 P31 1.560(7)
F36 P31 1.595(7)
F61 P61 1.590(12)
F62 P61 1.593(12)
F63 P61 1.581(12)
F64 P61 1.571(12)
F65 P61 1.578(12)
F66 P61 1.589(12)

loop_
_geom_torsion_atom_site_label_1
_geom_torsion_atom_site_label_2
_geom_torsion_atom_site_label_3
_geom_torsion_atom_site_label_4
_geom_torsion
C6 C1 C2 C3 1.6(10)
Pt1 C1 C2 C3 166.4(5)
C1 C2 C3 C4 -0.4(11)
C2 C3 C4 C5 -0.4(11)
C3 C4 C5 C6 -0.2(10)
C4 C5 C6 C1 1.6(10)
C4 C5 C6 C7 -174.1(6)
C2 C1 C6 C5 -2.3(10)
Pt1 C1 C6 C5 -169.1(5)
C2 C1 C6 C7 173.7(6)
Pt1 C1 C6 C7 6.8(8)
C5 C6 C7 N1 174.0(6)
C1 C6 C7 N1 -1.9(9)
C5 C6 C7 C8 -3.4(11)
C1 C6 C7 C8 -179.3(6)
N1 C7 C8 C9 1.1(10)
C6 C7 C8 C9 178.3(6)
C7 C8 C9 C10 7.2(10)
C7 C8 C9 C16 -169.1(6)
C8 C9 C10 C15 173.9(6)
C16 C9 C10 C15 -9.9(10)
C8 C9 C10 C11 -6.4(9)
C16 C9 C10 C11 169.7(6)
C9 C10 C11 N1 -2.3(9)
C15 C10 C11 N1 177.3(6)
C9 C10 C11 C12 175.1(6)
C15 C10 C11 C12 -5.2(9)
N1 C11 C12 C13 -177.0(6)
C10 C11 C12 C13 5.6(10)
C11 C12 C13 C14 -2.3(11)
C12 C13 C14 C15 -1.3(10)
C13 C14 C15 C10 1.4(11)
C9 C10 C15 C14 -178.5(6)
C11 C10 C15 C14 1.9(10)
C8 C9 C16 O2 164.2(7)
C10 C9 C16 O2 -11.9(11)
C8 C9 C16 O1 -13.7(9)
C10 C9 C16 O1 170.1(6)
C8 C7 N1 C11 -9.8(9)
C6 C7 N1 C11 172.7(6)
C8 C7 N1 Pt1 173.6(5)
C6 C7 N1 Pt1 -3.9(7)
C12 C11 N1 C7 -167.0(6)
C10 C11 N1 C7 10.3(9)
C12 C11 N1 Pt1 9.2(9)
C10 C11 N1 Pt1 -173.5(4)
O2 C16 O1 C17 -5.0(10)
C9 C16 O1 C17 173.0(5)
C18 C17 O1 C16 -173.2(6)
N21 C21 C22 C23 -2.5(10)
C21 C22 C23 C24 -0.5(10)
C22 C23 C24 C25 1.1(10)
C23 C24 C25 N21 1.2(10)
C23 C24 C25 C26 -177.4(6)
N21 C25 C26 N22 -12.6(8)
C24 C25 C26 N22 166.1(6)
N21 C25 C26 C27 166.2(6)
C24 C25 C26 C27 -15.1(10)
N22 C26 C27 C28 2.2(10)
C25 C26 C27 C28 -176.4(6)
C26 C27 C28 C29 0.0(10)
C27 C28 C29 C30 -1.5(10)
C28 C29 C30 N22 1.0(11)
C22 C21 N21 C25 4.8(9)
C22 C21 N21 Pt1 172.0(5)
C24 C25 N21 C21 -4.1(9)
C26 C25 N21 C21 174.6(6)
C24 C25 N21 Pt1 -172.0(5)
C26 C25 N21 Pt1 6.7(7)
C29 C30 N22 C26 1.0(10)
C29 C30 N22 Pt1 162.5(5)
C27 C26 N22 C30 -2.7(9)
C25 C26 N22 C30 176.1(6)
C27 C26 N22 Pt1 -166.7(5)
C25 C26 N22 Pt1 12.1(7)
